data_7014936
loop_
_publ_author_name
'Deacon, Glen B.'
'Junk, Peter C.'
'Urbatsch, Aron'

_publ_section_title
;
 Divalent metal complexes (Ca, Sr, Ba, Yb) of the unsymmetrical
 3-(2'-thienyl)-5-(trifluoromethyl)pyrazolate ligand.
;
_journal_issue 7
_journal_name_full 'Dalton transactions (Cambridge, England : 2003)'
_journal_page_first 1601
_journal_page_last 1609
_journal_paper_doi 10.1039/c0dt01289k
_journal_volume 40
_journal_year 2011
_chemical_formula_moiety 'C28 H38 Ba F6 N4 O6 S2'
_chemical_formula_sum 'C28 H38 Ba F6 N4 O6 S2'
_chemical_formula_weight 842.08
_chemical_name_common (Ba(ttfpz)2(dme)3)
_chemical_name_systematic
;
[Ba(ttfpz)2(dme)3]
;
_space_group_IT_number 15
_symmetry_cell_setting monoclinic
_symmetry_space_group_name_Hall '-C 2yc'
_symmetry_space_group_name_H-M 'C 1 2/c 1'
_atom_sites_solution_hydrogens geom
_atom_sites_solution_primary direct
_atom_sites_solution_secondary difmap
_audit_creation_method SHELXL-97
_cell_angle_alpha 90.00
_cell_angle_beta 101.2920(10)
_cell_angle_gamma 90.00
_cell_formula_units_Z 16
_cell_length_a 20.2283(3)
_cell_length_b 19.7677(3)
_cell_length_c 36.8700(6)
_cell_measurement_reflns_used 112788
_cell_measurement_temperature 123(1)
_cell_measurement_theta_max 27.50
_cell_measurement_theta_min 1.13
_cell_volume 14457.7(4)
_computing_cell_refinement 'Bruker SMART (Bruker)'
_computing_data_collection 'Bruker SMART (Bruker)'
_computing_data_reduction 'Bruker SAINT (Bruker)'
_computing_molecular_graphics 'X-Seed (Barbour, 1999)'
_computing_publication_material 'CIFTAB (Sheldrick, 1997)'
_computing_structure_refinement 'SHELXL-97 (Sheldrick, 1997)'
_computing_structure_solution 'SHELXS-97 (Sheldrick, 1990)'
_diffrn_ambient_temperature 123(1)
_diffrn_measured_fraction_theta_full 0.999
_diffrn_measured_fraction_theta_max 0.999
_diffrn_measurement_device_type 'Bruker X8 Apex II CCD'
_diffrn_measurement_method 'phi and omega scans'
_diffrn_radiation_monochromator graphite
_diffrn_radiation_source 'fine-focus sealed tube'
_diffrn_radiation_type MoK\a
_diffrn_radiation_wavelength 0.71073
_diffrn_reflns_av_R_equivalents 0.0379
_diffrn_reflns_av_sigmaI/netI 0.0316
_diffrn_reflns_limit_h_max 26
_diffrn_reflns_limit_h_min -25
_diffrn_reflns_limit_k_max 25
_diffrn_reflns_limit_k_min -25
_diffrn_reflns_limit_l_max 47
_diffrn_reflns_limit_l_min -47
_diffrn_reflns_number 112788
_diffrn_reflns_theta_full 27.50
_diffrn_reflns_theta_max 27.50
_diffrn_reflns_theta_min 1.13
_diffrn_standards_number 0
_exptl_absorpt_coefficient_mu 1.288
_exptl_absorpt_correction_T_max 0.8302
_exptl_absorpt_correction_T_min 0.6985
_exptl_absorpt_correction_type multi-scan
_exptl_absorpt_process_details SADABS
_exptl_crystal_colour colourless
_exptl_crystal_density_diffrn 1.547
_exptl_crystal_density_method 'not measured'
_exptl_crystal_description block
_exptl_crystal_F_000 6784
_exptl_crystal_size_max 0.30
_exptl_crystal_size_mid 0.15
_exptl_crystal_size_min 0.15
_refine_diff_density_max 0.841
_refine_diff_density_min -0.552
_refine_diff_density_rms 0.074
_refine_ls_extinction_expression Fc^*^=kFc[1+0.001xFc^2^\l^3^/sin(2\q)]^-1/4^
_refine_ls_extinction_method none
_refine_ls_goodness_of_fit_ref 1.031
_refine_ls_hydrogen_treatment constr
_refine_ls_matrix_type full
_refine_ls_number_parameters 970
_refine_ls_number_reflns 16611
_refine_ls_number_restraints 122
_refine_ls_restrained_S_all 1.046
_refine_ls_R_factor_all 0.0386
_refine_ls_R_factor_gt 0.0285
_refine_ls_shift/su_max 0.002
_refine_ls_shift/su_mean 0.000
_refine_ls_structure_factor_coef Fsqd
_refine_ls_weighting_details 'calc w=1/[\s^2^(Fo^2^)+(0.2000P)^2^+0.0000P] where P=(Fo^2^+2Fc^2^)/3'
_refine_ls_weighting_scheme calc
_refine_ls_wR_factor_gt 0.0562
_refine_ls_wR_factor_ref 0.0598
_reflns_number_gt 14000
_reflns_number_total 16611
_reflns_threshold_expression >2sigma(I)
_cod_data_source_file C0DT01289K.TXT
_cod_data_source_block compound8
_cod_depositor_comments
;
The following automatic conversions were performed:
'_exptl_absorpt_correction_type' value 'Multi-scan' changed to
'multi-scan' according to
'/home/saulius/struct/CIF-dictionaries/cif_core.dic' dictionary named
'cif_core.dic' version 2.4.1 from 2010-06-29.

Automatic conversion script
Id: cif_fix_enum 1555 2011-01-17 13:19:09Z saulius 
;
_cod_original_sg_symbol_H-M C2/c
_cod_database_code 7014936

loop_
_symmetry_equiv_pos_as_xyz
'x, y, z'
'-x, y, -z+1/2'
'x+1/2, y+1/2, z'
'-x+1/2, y+1/2, -z+1/2'
'-x, -y, -z'
'x, -y, z-1/2'
'-x+1/2, -y+1/2, -z'
'x+1/2, -y+1/2, z-1/2'

loop_
_atom_site_label
_atom_site_type_symbol
_atom_site_fract_x
_atom_site_fract_y
_atom_site_fract_z
_atom_site_U_iso_or_equiv
_atom_site_adp_type
_atom_site_occupancy
_atom_site_symmetry_multiplicity
_atom_site_calc_flag
_atom_site_refinement_flags
_atom_site_disorder_assembly
_atom_site_disorder_group
Ba1 Ba 0.361346(6) 0.522856(6) 0.129340(3) 0.01978(4) Uani 1 1 d . . .
Ba2 Ba 0.392544(6) 0.036150(6) 0.116359(3) 0.01803(4) Uani 1 1 d . . .
S1 S 0.52950(4) 0.36059(3) 0.17675(2) 0.04238(17) Uani 1 1 d . . .
S2 S 0.43623(13) 0.37829(15) 0.04013(9) 0.0444(8) Uani 0.643(4) 1 d P A 1
S2A S 0.3567(4) 0.2752(4) 0.0098(2) 0.0328(12) Uani 0.357(4) 1 d PD A 2
S3 S 0.31304(8) -0.10807(9) 0.26057(4) 0.0407(5) Uani 0.731(3) 1 d PDU B 1
S3A S 0.3635(5) -0.1404(3) 0.20364(19) 0.0628(18) Uani 0.269(3) 1 d PDU B 2
S4 S 0.20372(7) -0.10997(7) 0.10306(4) 0.0514(5) Uani 0.741(4) 1 d PU C 1
S4A S 0.1849(4) -0.2057(3) 0.04212(17) 0.0308(11) Uani 0.259(4) 1 d PDU C 2
F1 F 0.62612(8) 0.69504(8) 0.17318(6) 0.0686(6) Uani 1 1 d . . .
F2 F 0.52835(9) 0.71128(8) 0.18510(5) 0.0562(5) Uani 1 1 d . . .
F3 F 0.54010(9) 0.70505(8) 0.12939(5) 0.0581(5) Uani 1 1 d . . .
F4 F 0.13824(8) 0.29451(9) 0.09217(6) 0.0634(5) Uani 1 1 d . . .
F5 F 0.12558(9) 0.39980(9) 0.09782(7) 0.0744(6) Uani 1 1 d . . .
F6 F 0.18000(9) 0.34467(11) 0.14239(5) 0.0686(6) Uani 1 1 d . . .
F7 F 0.27705(14) 0.18427(9) 0.24356(6) 0.0999(9) Uani 1 1 d . . .
F8 F 0.27708(8) 0.20979(7) 0.18744(5) 0.0477(4) Uani 1 1 d . . .
F9 F 0.36909(10) 0.20757(8) 0.22638(5) 0.0684(6) Uani 1 1 d . . .
F10 F 0.43462(9) -0.16763(11) -0.00903(5) 0.0721(6) Uani 1 1 d . . .
F11 F 0.50364(9) -0.14635(12) 0.04056(5) 0.0767(7) Uani 1 1 d . . .
F12 F 0.46587(11) -0.06741(10) 0.00476(7) 0.0830(7) Uani 1 1 d . . .
O1 O 0.29071(8) 0.56971(9) 0.05855(4) 0.0346(4) Uani 1 1 d . . .
O2 O 0.42900(8) 0.54610(9) 0.06679(5) 0.0348(4) Uani 1 1 d . . .
O3 O 0.23300(8) 0.57000(8) 0.14471(4) 0.0317(4) Uani 1 1 d . . .
O4 O 0.32584(9) 0.66392(8) 0.13144(5) 0.0372(4) Uani 1 1 d . . .
O5 O 0.36496(9) 0.42503(8) 0.18670(5) 0.0347(4) Uani 1 1 d . . .
O6 O 0.37638(9) 0.56014(8) 0.20689(4) 0.0334(4) Uani 1 1 d . . .
O7 O 0.25603(8) 0.07730(9) 0.09212(5) 0.0357(4) Uani 1 1 d . . .
O8 O 0.34559(8) 0.10127(8) 0.04435(4) 0.0285(4) Uani 1 1 d . . .
O9 O 0.50566(7) 0.07751(8) 0.08833(4) 0.0269(4) Uani 1 1 d . . .
O10 O 0.43819(8) 0.17262(8) 0.12003(4) 0.0271(4) Uani 1 1 d . . .
O11 O 0.47187(8) -0.07699(7) 0.14880(4) 0.0265(4) Uani 1 1 d . . .
O12 O 0.51201(8) 0.05121(8) 0.17723(4) 0.0292(4) Uani 1 1 d . . .
N1 N 0.49698(9) 0.50880(9) 0.15653(5) 0.0243(4) Uani 1 1 d . . .
N2 N 0.49014(9) 0.57718(9) 0.15333(5) 0.0274(4) Uani 1 1 d . . .
N3 N 0.32544(9) 0.41077(9) 0.08526(5) 0.0244(4) Uani 1 1 d . . .
N4 N 0.27231(10) 0.41472(9) 0.10292(5) 0.0263(4) Uani 1 1 d . . .
N5 N 0.34849(9) 0.01425(9) 0.18095(5) 0.0237(4) Uani 1 1 d . . .
N6 N 0.34341(10) 0.08304(9) 0.17934(5) 0.0244(4) Uani 1 1 d . . .
N7 N 0.33172(9) -0.07176(9) 0.07500(5) 0.0224(4) Uani 1 1 d . . .
N8 N 0.38914(9) -0.06491(9) 0.06141(5) 0.0243(4) Uani 1 1 d . . .
C1 C 0.56298(11) 0.49457(11) 0.16887(6) 0.0226(5) Uani 1 1 d . . .
C2 C 0.60011(12) 0.55424(12) 0.17379(6) 0.0271(5) Uani 1 1 d . . .
H2 H 0.6473 0.5596 0.1823 0.032 Uiso 1 1 calc R . .
C3 C 0.55219(12) 0.60373(12) 0.16348(6) 0.0275(5) Uani 1 1 d . . .
C4 C 0.58598(11) 0.42540(12) 0.17688(6) 0.0254(5) Uani 1 1 d . . .
C5 C 0.65225(12) 0.40248(12) 0.18710(6) 0.0252(5) Uani 1 1 d . . .
H5 H 0.6910 0.4303 0.1887 0.030 Uiso 1 1 calc R . .
C6 C 0.65411(15) 0.33217(14) 0.19474(8) 0.0431(7) Uani 1 1 d . . .
H6 H 0.6948 0.3076 0.2023 0.052 Uiso 1 1 calc R . .
C7 C 0.59289(16) 0.30354(14) 0.19026(8) 0.0478(7) Uani 1 1 d . . .
H7 H 0.5857 0.2568 0.1942 0.057 Uiso 1 1 calc R . .
C8 C 0.56170(13) 0.67780(13) 0.16276(8) 0.0374(6) Uani 1 1 d . . .
C9 C 0.31660(11) 0.35598(11) 0.06322(6) 0.0215(5) Uani 1 1 d . A .
C10 C 0.25728(11) 0.32300(11) 0.06620(6) 0.0235(5) Uani 1 1 d . . .
H10 H 0.2386 0.2832 0.0538 0.028 Uiso 1 1 calc R . .
C11 C 0.23199(11) 0.36172(11) 0.09150(6) 0.0223(5) Uani 1 1 d . . .
C12 C 0.36466(12) 0.33790(12) 0.04031(6) 0.0273(5) Uani 1 1 d D . .
C13 C 0.3559(8) 0.2841(8) 0.0168(4) 0.024(2) Uani 0.643(4) 1 d PU A 1
H13 H 0.3182 0.2545 0.0136 0.029 Uiso 0.643(4) 1 calc PR A 1
C13A C 0.4289(7) 0.3758(9) 0.0432(5) 0.060(9) Uani 0.357(4) 1 d PD A 2
H13A H 0.4445 0.4129 0.0590 0.072 Uiso 0.357(4) 1 calc PR A 2
C14 C 0.4126(6) 0.2775(7) -0.0031(4) 0.0366(18) Uani 0.643(4) 1 d PU A 1
H14 H 0.4154 0.2438 -0.0211 0.044 Uiso 0.643(4) 1 calc PR A 1
C14A C 0.4624(9) 0.3430(9) 0.0163(6) 0.041(4) Uani 0.357(4) 1 d PD A 2
H14A H 0.5049 0.3582 0.0123 0.049 Uiso 0.357(4) 1 calc PR A 2
C15 C 0.4598(5) 0.3258(5) 0.0078(3) 0.040(2) Uani 0.643(4) 1 d PU A 1
H15 H 0.5005 0.3301 -0.0013 0.048 Uiso 0.643(4) 1 calc PR A 1
C15A C 0.4310(8) 0.2909(10) -0.0026(6) 0.040(5) Uani 0.357(4) 1 d PD A 2
H15A H 0.4483 0.2659 -0.0207 0.048 Uiso 0.357(4) 1 calc PR A 2
C16 C 0.17015(12) 0.35008(12) 0.10580(8) 0.0332(6) Uani 1 1 d . . .
C17 C 0.32742(11) -0.00680(11) 0.21161(6) 0.0218(5) Uani 1 1 d . B .
C18 C 0.30743(12) 0.04812(12) 0.22997(6) 0.0270(5) Uani 1 1 d . . .
H18 H 0.2900 0.0483 0.2521 0.032 Uiso 1 1 calc R . .
C19 C 0.31861(12) 0.10260(11) 0.20869(6) 0.0250(5) Uani 1 1 d . . .
C20 C 0.33161(12) -0.07749(12) 0.22202(7) 0.0336(6) Uani 1 1 d D . .
C21 C 0.3511(5) -0.1286(4) 0.1992(3) 0.061(3) Uani 0.731(3) 1 d PDU B 1
H21 H 0.3609 -0.1226 0.1752 0.074 Uiso 0.731(3) 1 calc PR B 3
C21A C 0.3106(9) -0.0977(7) 0.2570(4) 0.045(4) Uani 0.269(3) 1 d PDU B 2
H21A H 0.2911 -0.0696 0.2729 0.054 Uiso 0.269(3) 1 calc PR B 4
C22 C 0.3533(4) -0.1926(3) 0.2197(2) 0.0849(19) Uani 0.731(3) 1 d PDU B 1
H22 H 0.3670 -0.2340 0.2104 0.102 Uiso 0.731(3) 1 calc PR B 3
C22A C 0.3260(9) -0.1696(6) 0.2616(4) 0.048(3) Uani 0.269(3) 1 d PDU B 2
H22A H 0.3158 -0.1948 0.2818 0.057 Uiso 0.269(3) 1 calc PR B 4
C23 C 0.3343(3) -0.1883(2) 0.25272(18) 0.0606(18) Uani 0.731(3) 1 d PDU B 1
H23 H 0.3331 -0.2251 0.2691 0.073 Uiso 0.731(3) 1 calc PR B 3
C23A C 0.3554(11) -0.1979(6) 0.2360(4) 0.055(3) Uani 0.269(3) 1 d PDU B 2
H23A H 0.3695 -0.2438 0.2360 0.066 Uiso 0.269(3) 1 calc PR B 4
C24 C 0.31026(16) 0.17499(13) 0.21638(8) 0.0408(7) Uani 1 1 d . . .
C25 C 0.29856(11) -0.12710(11) 0.05970(6) 0.0229(5) Uani 1 1 d . C .
C26 C 0.33493(12) -0.15772(12) 0.03596(6) 0.0282(5) Uani 1 1 d . . .
H26 H 0.3240 -0.1976 0.0217 0.034 Uiso 1 1 calc R . .
C27 C 0.39062(12) -0.11660(12) 0.03795(6) 0.0259(5) Uani 1 1 d . . .
C28 C 0.23363(12) -0.14633(12) 0.06789(6) 0.0272(5) Uani 1 1 d D . .
C29 C 0.1896(5) -0.1935(5) 0.0515(2) 0.041(2) Uani 0.741(4) 1 d PU C 1
H29 H 0.1982 -0.2211 0.0318 0.049 Uiso 0.741(4) 1 calc PR C 5
C29A C 0.1929(6) -0.1009(7) 0.0880(3) 0.061(5) Uani 0.259(4) 1 d PDU C 2
H29A H 0.2038 -0.0574 0.0983 0.074 Uiso 0.259(4) 1 calc PR C 6
C30 C 0.1300(5) -0.1991(6) 0.0656(4) 0.0430(16) Uani 0.741(4) 1 d PU C 1
H30 H 0.0930 -0.2275 0.0556 0.052 Uiso 0.741(4) 1 calc PR C 5
C30A C 0.1315(8) -0.1419(9) 0.0874(5) 0.054(4) Uani 0.259(4) 1 d PDU C 2
H30A H 0.0990 -0.1292 0.1016 0.064 Uiso 0.259(4) 1 calc PR C 6
C31 C 0.1326(3) -0.1579(3) 0.09554(16) 0.0407(14) Uani 0.741(4) 1 d PU C 1
H31 H 0.0990 -0.1562 0.1103 0.049 Uiso 0.741(4) 1 calc PR C 5
C31A C 0.1231(14) -0.1971(17) 0.0664(11) 0.043(4) Uani 0.259(4) 1 d PDU C 2
H31A H 0.0867 -0.2278 0.0652 0.051 Uiso 0.259(4) 1 calc PR C 6
C32 C 0.44781(14) -0.12481(14) 0.01913(7) 0.0369(6) Uani 1 1 d . . .
C33 C 0.22054(13) 0.55188(16) 0.05198(8) 0.0469(8) Uani 1 1 d . . .
H33A H 0.1964 0.5766 0.0304 0.070 Uiso 1 1 calc R . .
H33B H 0.2017 0.5637 0.0737 0.070 Uiso 1 1 calc R . .
H33C H 0.2157 0.5031 0.0474 0.070 Uiso 1 1 calc R . .
C34 C 0.32037(13) 0.54997(15) 0.02826(7) 0.0386(6) Uani 1 1 d . . .
H34A H 0.2939 0.5687 0.0050 0.046 Uiso 1 1 calc R . .
H34B H 0.3201 0.5000 0.0262 0.046 Uiso 1 1 calc R . .
C35 C 0.39099(14) 0.57542(15) 0.03408(7) 0.0412(7) Uani 1 1 d . . .
H35A H 0.4113 0.5633 0.0126 0.049 Uiso 1 1 calc R . .
H35B H 0.3913 0.6253 0.0364 0.049 Uiso 1 1 calc R . .
C36 C 0.49967(13) 0.55489(17) 0.06886(8) 0.0466(7) Uani 1 1 d . . .
H36A H 0.5122 0.5371 0.0463 0.070 Uiso 1 1 calc R . .
H36B H 0.5245 0.5305 0.0904 0.070 Uiso 1 1 calc R . .
H36C H 0.5108 0.6031 0.0713 0.070 Uiso 1 1 calc R . .
C37 C 0.21065(14) 0.52282(14) 0.16884(7) 0.0395(6) Uani 1 1 d . . .
H37A H 0.2424 0.5223 0.1926 0.059 Uiso 1 1 calc R . .
H37B H 0.2083 0.4776 0.1578 0.059 Uiso 1 1 calc R . .
H37C H 0.1659 0.5360 0.1727 0.059 Uiso 1 1 calc R . .
C38 C 0.23142(14) 0.63742(14) 0.15764(8) 0.0446(7) Uani 1 1 d . . .
H38A H 0.2596 0.6414 0.1827 0.053 Uiso 1 1 calc R . .
H38B H 0.1846 0.6503 0.1589 0.053 Uiso 1 1 calc R . .
C39 C 0.25765(14) 0.68272(14) 0.13168(9) 0.0504(8) Uani 1 1 d . . .
H39A H 0.2299 0.6783 0.1065 0.060 Uiso 1 1 calc R . .
H39B H 0.2558 0.7304 0.1397 0.060 Uiso 1 1 calc R . .
C40 C 0.35614(16) 0.70731(15) 0.10869(9) 0.0564(9) Uani 1 1 d . . .
H40A H 0.3304 0.7055 0.0833 0.085 Uiso 1 1 calc R . .
H40B H 0.4025 0.6926 0.1091 0.085 Uiso 1 1 calc R . .
H40C H 0.3564 0.7538 0.1180 0.085 Uiso 1 1 calc R . .
C41 C 0.34481(14) 0.35613(12) 0.18302(9) 0.0427(7) Uani 1 1 d . . .
H41A H 0.3814 0.3274 0.1960 0.064 Uiso 1 1 calc R . .
H41B H 0.3346 0.3438 0.1568 0.064 Uiso 1 1 calc R . .
H41C H 0.3046 0.3496 0.1937 0.064 Uiso 1 1 calc R . .
C42 C 0.38050(17) 0.44442(15) 0.22409(7) 0.0498(8) Uani 1 1 d . . .
H42A H 0.4108 0.4102 0.2382 0.060 Uiso 1 1 calc R . .
H42B H 0.3385 0.4454 0.2341 0.060 Uiso 1 1 calc R . .
C43 C 0.41205(19) 0.50891(16) 0.22936(8) 0.0583(9) Uani 1 1 d . . .
H43A H 0.4166 0.5221 0.2556 0.070 Uiso 1 1 calc R . .
H43B H 0.4580 0.5054 0.2240 0.070 Uiso 1 1 calc R . .
C44 C 0.40293(16) 0.62506(14) 0.21804(8) 0.0488(8) Uani 1 1 d . . .
H44A H 0.3935 0.6359 0.2425 0.073 Uiso 1 1 calc R . .
H44B H 0.3818 0.6590 0.2001 0.073 Uiso 1 1 calc R . .
H44C H 0.4518 0.6250 0.2193 0.073 Uiso 1 1 calc R . .
C45 C 0.20809(14) 0.0857(2) 0.11554(9) 0.0640(10) Uani 1 1 d . . .
H45A H 0.2018 0.1341 0.1197 0.096 Uiso 1 1 calc R . .
H45B H 0.2246 0.0632 0.1393 0.096 Uiso 1 1 calc R . .
H45C H 0.1650 0.0657 0.1037 0.096 Uiso 1 1 calc R . .
C46 C 0.23475(13) 0.10777(14) 0.05712(8) 0.0407(7) Uani 1 1 d . . .
H46A H 0.2386 0.1576 0.0595 0.049 Uiso 1 1 calc R . .
H46B H 0.1869 0.0964 0.0473 0.049 Uiso 1 1 calc R . .
C47 C 0.27707(12) 0.08331(14) 0.03123(7) 0.0352(6) Uani 1 1 d . . .
H47A H 0.2731 0.0335 0.0288 0.042 Uiso 1 1 calc R . .
H47B H 0.2610 0.1035 0.0065 0.042 Uiso 1 1 calc R . .
C48 C 0.38427(13) 0.08956(14) 0.01649(7) 0.0339(6) Uani 1 1 d . . .
H48A H 0.3828 0.0414 0.0102 0.051 Uiso 1 1 calc R . .
H48B H 0.4311 0.1032 0.0258 0.051 Uiso 1 1 calc R . .
H48C H 0.3655 0.1161 -0.0056 0.051 Uiso 1 1 calc R . .
C49 C 0.55274(13) 0.02459(14) 0.08703(8) 0.0382(6) Uani 1 1 d . . .
H49A H 0.5793 0.0350 0.0682 0.057 Uiso 1 1 calc R . .
H49B H 0.5285 -0.0181 0.0808 0.057 Uiso 1 1 calc R . .
H49C H 0.5829 0.0204 0.1112 0.057 Uiso 1 1 calc R . .
C50 C 0.53704(12) 0.13995(13) 0.10002(7) 0.0341(6) Uani 1 1 d . . .
H50A H 0.5695 0.1521 0.0842 0.041 Uiso 1 1 calc R . .
H50B H 0.5619 0.1363 0.1259 0.041 Uiso 1 1 calc R . .
C51 C 0.48384(13) 0.19283(12) 0.09722(7) 0.0337(6) Uani 1 1 d . . .
H51A H 0.5044 0.2370 0.1056 0.040 Uiso 1 1 calc R . .
H51B H 0.4597 0.1975 0.0712 0.040 Uiso 1 1 calc R . .
C52 C 0.38506(14) 0.22015(13) 0.11898(8) 0.0407(7) Uani 1 1 d . . .
H52A H 0.4041 0.2648 0.1263 0.061 Uiso 1 1 calc R . .
H52B H 0.3563 0.2059 0.1361 0.061 Uiso 1 1 calc R . .
H52C H 0.3582 0.2225 0.0938 0.061 Uiso 1 1 calc R . .
C53 C 0.47172(14) -0.14282(12) 0.13290(7) 0.0351(6) Uani 1 1 d . . .
H53A H 0.5119 -0.1483 0.1220 0.053 Uiso 1 1 calc R . .
H53B H 0.4312 -0.1483 0.1136 0.053 Uiso 1 1 calc R . .
H53C H 0.4719 -0.1771 0.1521 0.053 Uiso 1 1 calc R . .
C54 C 0.52931(12) -0.06845(13) 0.17775(7) 0.0322(6) Uani 1 1 d . . .
H54A H 0.5702 -0.0626 0.1671 0.039 Uiso 1 1 calc R . .
H54B H 0.5355 -0.1091 0.1937 0.039 Uiso 1 1 calc R . .
C55 C 0.51946(13) -0.00766(12) 0.20015(6) 0.0310(6) Uani 1 1 d . . .
H55A H 0.4788 -0.0137 0.2110 0.037 Uiso 1 1 calc R . .
H55B H 0.5588 -0.0021 0.2207 0.037 Uiso 1 1 calc R . .
C56 C 0.51272(15) 0.11068(13) 0.19945(7) 0.0401(7) Uani 1 1 d . . .
H56A H 0.4769 0.1077 0.2138 0.060 Uiso 1 1 calc R . .
H56B H 0.5053 0.1506 0.1834 0.060 Uiso 1 1 calc R . .
H56C H 0.5565 0.1145 0.2163 0.060 Uiso 1 1 calc R . .

loop_
_atom_site_aniso_label
_atom_site_aniso_U_11
_atom_site_aniso_U_22
_atom_site_aniso_U_33
_atom_site_aniso_U_23
_atom_site_aniso_U_13
_atom_site_aniso_U_12
Ba1 0.02056(7) 0.01943(7) 0.01824(7) -0.00052(5) 0.00111(5) -0.00321(5)
Ba2 0.01912(7) 0.01871(6) 0.01661(6) -0.00106(5) 0.00436(5) -0.00088(5)
S1 0.0383(4) 0.0319(4) 0.0553(5) 0.0066(3) 0.0050(3) -0.0039(3)
S2 0.0375(10) 0.0420(14) 0.0615(16) -0.0087(11) 0.0285(10) -0.0108(9)
S2A 0.046(2) 0.0300(18) 0.022(2) -0.0129(15) 0.0049(17) 0.0125(14)
S3 0.0373(7) 0.0431(9) 0.0362(7) 0.0212(5) -0.0061(5) -0.0149(6)
S3A 0.117(4) 0.020(2) 0.070(3) 0.0148(19) 0.064(3) 0.028(2)
S4 0.0435(7) 0.0684(8) 0.0483(10) -0.0284(7) 0.0236(7) -0.0272(6)
S4A 0.0340(19) 0.029(2) 0.029(3) -0.0062(17) 0.0052(18) -0.0142(14)
F1 0.0376(9) 0.0351(9) 0.1253(17) -0.0094(10) -0.0036(10) -0.0157(8)
F2 0.0754(12) 0.0268(8) 0.0714(12) -0.0084(8) 0.0264(10) -0.0007(8)
F3 0.0845(13) 0.0333(9) 0.0539(11) 0.0099(8) 0.0071(10) -0.0145(9)
F4 0.0491(10) 0.0550(11) 0.0951(15) -0.0297(10) 0.0362(10) -0.0319(9)
F5 0.0380(10) 0.0597(12) 0.1341(19) 0.0241(12) 0.0380(11) 0.0183(9)
F6 0.0475(11) 0.1189(17) 0.0451(11) 0.0001(11) 0.0228(9) -0.0247(11)
F7 0.202(3) 0.0396(11) 0.0873(16) 0.0001(10) 0.1008(18) 0.0317(13)
F8 0.0525(10) 0.0264(8) 0.0613(11) 0.0073(7) 0.0038(8) 0.0125(7)
F9 0.0821(13) 0.0258(9) 0.0812(13) -0.0123(8) -0.0237(11) -0.0008(9)
F10 0.0588(12) 0.1038(16) 0.0605(12) -0.0536(11) 0.0288(10) -0.0096(11)
F11 0.0420(10) 0.142(2) 0.0462(11) -0.0090(12) 0.0094(9) 0.0391(12)
F12 0.0887(15) 0.0660(13) 0.1194(19) 0.0105(13) 0.0819(15) 0.0086(11)
O1 0.0312(9) 0.0447(11) 0.0245(9) 0.0061(8) -0.0032(7) -0.0081(8)
O2 0.0303(9) 0.0465(11) 0.0269(9) 0.0044(8) 0.0042(7) -0.0122(8)
O3 0.0320(9) 0.0338(9) 0.0295(9) -0.0062(7) 0.0062(8) -0.0014(7)
O4 0.0348(10) 0.0254(9) 0.0474(11) 0.0069(8) -0.0017(8) 0.0006(7)
O5 0.0462(11) 0.0256(9) 0.0298(9) 0.0066(7) 0.0015(8) -0.0030(8)
O6 0.0410(10) 0.0300(9) 0.0252(9) -0.0047(7) -0.0032(8) 0.0030(8)
O7 0.0208(9) 0.0562(12) 0.0307(9) -0.0040(8) 0.0068(7) 0.0053(8)
O8 0.0236(8) 0.0391(10) 0.0219(8) 0.0004(7) 0.0020(7) -0.0011(7)
O9 0.0213(8) 0.0307(9) 0.0291(9) 0.0011(7) 0.0058(7) -0.0007(7)
O10 0.0309(9) 0.0256(8) 0.0255(8) 0.0046(7) 0.0074(7) -0.0004(7)
O11 0.0269(8) 0.0224(8) 0.0286(9) 0.0017(7) 0.0013(7) 0.0043(7)
O12 0.0366(10) 0.0292(9) 0.0194(8) 0.0007(7) -0.0001(7) -0.0029(7)
N1 0.0242(10) 0.0231(10) 0.0248(10) -0.0007(8) 0.0030(8) -0.0018(8)
N2 0.0252(10) 0.0234(10) 0.0323(11) -0.0027(8) 0.0023(9) -0.0026(8)
N3 0.0264(10) 0.0260(10) 0.0227(10) -0.0018(8) 0.0094(8) -0.0056(8)
N4 0.0286(11) 0.0242(10) 0.0280(10) -0.0039(8) 0.0103(9) -0.0064(8)
N5 0.0283(10) 0.0192(9) 0.0255(10) -0.0010(8) 0.0101(8) 0.0009(8)
N6 0.0309(11) 0.0208(10) 0.0229(10) 0.0016(8) 0.0090(8) 0.0004(8)
N7 0.0228(10) 0.0233(10) 0.0215(10) -0.0025(8) 0.0056(8) -0.0007(8)
N8 0.0230(10) 0.0278(10) 0.0234(10) -0.0024(8) 0.0073(8) 0.0015(8)
C1 0.0214(11) 0.0290(12) 0.0174(11) -0.0018(9) 0.0035(9) -0.0015(9)
C2 0.0222(12) 0.0330(13) 0.0255(12) -0.0029(10) 0.0035(10) -0.0046(10)
C3 0.0270(12) 0.0261(12) 0.0288(13) -0.0033(10) 0.0039(10) -0.0048(10)
C4 0.0271(12) 0.0279(12) 0.0207(11) -0.0011(9) 0.0037(10) -0.0013(10)
C5 0.0262(12) 0.0298(12) 0.0192(11) 0.0008(9) 0.0036(9) 0.0055(10)
C6 0.0447(17) 0.0398(16) 0.0409(16) 0.0034(12) -0.0011(13) 0.0158(13)
C7 0.062(2) 0.0272(14) 0.0523(18) 0.0083(13) 0.0067(15) 0.0039(14)
C8 0.0317(14) 0.0305(14) 0.0481(17) -0.0037(12) 0.0029(13) -0.0053(11)
C9 0.0244(12) 0.0208(11) 0.0186(11) 0.0017(9) 0.0025(9) 0.0030(9)
C10 0.0243(12) 0.0184(11) 0.0255(12) -0.0013(9) -0.0003(10) 0.0008(9)
C11 0.0217(11) 0.0204(11) 0.0245(12) 0.0014(9) 0.0036(9) -0.0008(9)
C12 0.0290(13) 0.0288(13) 0.0242(12) 0.0048(10) 0.0052(10) 0.0060(10)
C13 0.028(3) 0.031(5) 0.016(5) -0.013(3) 0.012(3) 0.009(3)
C13A 0.094(18) 0.052(13) 0.044(10) -0.015(8) 0.037(10) 0.028(10)
C14 0.042(4) 0.036(4) 0.034(3) -0.004(3) 0.012(3) 0.011(3)
C14A 0.044(6) 0.043(9) 0.045(10) -0.009(6) 0.031(6) 0.003(5)
C15 0.046(4) 0.045(6) 0.037(5) -0.001(4) 0.028(3) 0.012(3)
C15A 0.043(12) 0.049(13) 0.029(6) -0.001(8) 0.010(8) 0.018(8)
C16 0.0278(13) 0.0287(13) 0.0438(16) -0.0016(11) 0.0088(12) -0.0024(11)
C17 0.0202(11) 0.0222(11) 0.0233(11) 0.0025(9) 0.0047(9) -0.0015(9)
C18 0.0335(13) 0.0297(13) 0.0206(11) 0.0029(10) 0.0120(10) 0.0040(10)
C19 0.0330(13) 0.0217(11) 0.0217(11) 0.0008(9) 0.0089(10) 0.0043(10)
C20 0.0267(13) 0.0247(13) 0.0501(16) 0.0107(11) 0.0092(12) -0.0022(10)
C21 0.081(5) 0.010(3) 0.111(6) 0.026(3) 0.065(4) 0.016(3)
C21A 0.082(7) 0.009(5) 0.047(6) 0.009(4) 0.024(6) 0.016(5)
C22 0.096(4) 0.030(3) 0.140(5) 0.026(3) 0.051(4) 0.017(2)
C22A 0.088(6) 0.016(5) 0.047(5) 0.008(4) 0.032(5) 0.012(4)
C23 0.043(3) 0.031(3) 0.104(5) 0.041(3) 0.005(3) -0.004(2)
C23A 0.106(6) 0.016(4) 0.055(4) 0.014(4) 0.043(4) 0.023(4)
C24 0.0629(19) 0.0249(13) 0.0375(15) -0.0018(11) 0.0172(14) 0.0082(13)
C25 0.0289(12) 0.0224(11) 0.0166(11) -0.0011(9) 0.0021(9) -0.0009(9)
C26 0.0403(14) 0.0227(12) 0.0210(12) -0.0061(9) 0.0045(10) 0.0003(10)
C27 0.0294(13) 0.0282(12) 0.0199(11) -0.0009(9) 0.0038(10) 0.0038(10)
C28 0.0324(13) 0.0286(12) 0.0203(12) -0.0024(10) 0.0049(10) -0.0048(10)
C29 0.051(4) 0.039(4) 0.032(4) -0.008(3) 0.004(3) -0.009(3)
C29A 0.046(7) 0.135(11) 0.001(5) -0.001(6) -0.002(5) -0.054(7)
C30 0.045(4) 0.040(3) 0.042(3) -0.006(3) 0.002(3) -0.019(3)
C30A 0.049(7) 0.094(9) 0.023(6) 0.011(6) 0.019(5) -0.043(6)
C31 0.043(2) 0.048(3) 0.037(3) -0.005(2) 0.021(2) -0.021(2)
C31A 0.040(7) 0.064(8) 0.026(7) 0.004(7) 0.012(6) -0.027(7)
C32 0.0380(15) 0.0444(16) 0.0300(14) -0.0073(12) 0.0107(12) 0.0080(12)
C33 0.0302(14) 0.073(2) 0.0324(15) 0.0123(14) -0.0069(12) -0.0082(14)
C34 0.0412(16) 0.0504(17) 0.0213(12) 0.0078(11) -0.0012(11) -0.0105(13)
C35 0.0448(16) 0.0506(17) 0.0275(14) 0.0078(12) 0.0053(12) -0.0135(13)
C36 0.0342(15) 0.070(2) 0.0379(16) 0.0002(14) 0.0120(13) -0.0125(14)
C37 0.0385(15) 0.0544(18) 0.0285(14) -0.0033(12) 0.0137(12) -0.0050(13)
C38 0.0301(14) 0.0435(16) 0.0585(19) -0.0169(14) 0.0047(13) 0.0060(12)
C39 0.0369(16) 0.0300(15) 0.078(2) 0.0002(15) -0.0052(15) 0.0072(12)
C40 0.059(2) 0.0344(16) 0.072(2) 0.0173(15) 0.0043(17) -0.0120(14)
C41 0.0436(16) 0.0235(13) 0.0614(19) 0.0089(13) 0.0111(14) 0.0014(12)
C42 0.079(2) 0.0446(17) 0.0250(14) 0.0115(12) 0.0093(14) 0.0110(16)
C43 0.086(2) 0.0537(19) 0.0260(15) 0.0010(13) -0.0123(15) 0.0062(18)
C44 0.0597(19) 0.0397(16) 0.0399(16) -0.0157(13) -0.0076(14) -0.0028(14)
C45 0.0282(16) 0.118(3) 0.0500(19) -0.018(2) 0.0167(14) 0.0063(18)
C46 0.0242(13) 0.0467(17) 0.0494(17) 0.0062(13) 0.0028(12) 0.0087(12)
C47 0.0274(13) 0.0465(16) 0.0272(13) 0.0050(11) -0.0056(11) -0.0005(11)
C48 0.0341(14) 0.0443(15) 0.0234(12) 0.0016(11) 0.0057(11) 0.0012(12)
C49 0.0272(13) 0.0472(16) 0.0414(15) -0.0007(13) 0.0098(12) 0.0066(12)
C50 0.0296(13) 0.0403(15) 0.0339(14) -0.0016(11) 0.0099(11) -0.0117(11)
C51 0.0422(15) 0.0304(13) 0.0307(13) 0.0028(11) 0.0124(12) -0.0101(11)
C52 0.0521(17) 0.0268(13) 0.0465(17) 0.0034(12) 0.0177(14) 0.0073(12)
C53 0.0445(16) 0.0222(12) 0.0387(15) 0.0003(11) 0.0087(12) 0.0061(11)
C54 0.0263(13) 0.0353(14) 0.0327(14) 0.0080(11) 0.0001(11) 0.0040(10)
C55 0.0295(13) 0.0379(14) 0.0227(12) 0.0073(10) -0.0019(10) -0.0004(11)
C56 0.0534(17) 0.0351(15) 0.0265(14) -0.0061(11) -0.0053(12) -0.0041(13)

loop_
_atom_type_symbol
_atom_type_description
_atom_type_scat_dispersion_real
_atom_type_scat_dispersion_imag
_atom_type_scat_source
C C 0.0033 0.0016 'International Tables Vol C Tables 4.2.6.8 and 6.1.1.4'
H H 0.0000 0.0000 'International Tables Vol C Tables 4.2.6.8 and 6.1.1.4'
N N 0.0061 0.0033 'International Tables Vol C Tables 4.2.6.8 and 6.1.1.4'
O O 0.0106 0.0060 'International Tables Vol C Tables 4.2.6.8 and 6.1.1.4'
F F 0.0171 0.0103 'International Tables Vol C Tables 4.2.6.8 and 6.1.1.4'
S S 0.1246 0.1234 'International Tables Vol C Tables 4.2.6.8 and 6.1.1.4'
Ba Ba -0.3244 2.2819 'International Tables Vol C Tables 4.2.6.8 and 6.1.1.4'

loop_
_geom_angle_atom_site_label_1
_geom_angle_atom_site_label_2
_geom_angle_atom_site_label_3
_geom_angle
_geom_angle_site_symmetry_1
_geom_angle_site_symmetry_3
_geom_angle_publ_flag
N1 Ba1 N3 105.24(5) . . ?
N1 Ba1 N2 28.43(5) . . ?
N3 Ba1 N2 128.03(6) . . ?
N1 Ba1 N4 124.77(5) . . ?
N3 Ba1 N4 28.13(5) . . ?
N2 Ba1 N4 152.37(5) . . ?
N1 Ba1 O5 77.42(5) . . ?
N3 Ba1 O5 81.84(5) . . ?
N2 Ba1 O5 97.97(5) . . ?
N4 Ba1 O5 70.56(5) . . ?
N1 Ba1 O1 130.42(5) . . ?
N3 Ba1 O1 72.37(5) . . ?
N2 Ba1 O1 115.49(5) . . ?
N4 Ba1 O1 76.23(5) . . ?
O5 Ba1 O1 145.81(5) . . ?
N1 Ba1 O4 108.93(5) . . ?
N3 Ba1 O4 138.92(5) . . ?
N2 Ba1 O4 80.89(5) . . ?
N4 Ba1 O4 126.30(5) . . ?
O5 Ba1 O4 127.24(5) . . ?
O1 Ba1 O4 68.31(5) . . ?
N1 Ba1 O6 76.23(5) . . ?
N3 Ba1 O6 138.30(5) . . ?
N2 Ba1 O6 71.36(5) . . ?
N4 Ba1 O6 117.68(5) . . ?
O5 Ba1 O6 57.41(5) . . ?
O1 Ba1 O6 138.48(5) . . ?
O4 Ba1 O6 72.99(5) . . ?
N1 Ba1 O3 145.65(5) . . ?
N3 Ba1 O3 103.26(5) . . ?
N2 Ba1 O3 128.72(5) . . ?
N4 Ba1 O3 77.20(5) . . ?
O5 Ba1 O3 88.11(5) . . ?
O1 Ba1 O3 76.71(5) . . ?
O4 Ba1 O3 56.64(5) . . ?
O6 Ba1 O3 69.75(5) . . ?
N1 Ba1 O2 73.55(5) . . ?
N3 Ba1 O2 76.86(5) . . ?
N2 Ba1 O2 68.90(5) . . ?
N4 Ba1 O2 102.11(5) . . ?
O5 Ba1 O2 137.61(5) . . ?
O1 Ba1 O2 57.44(5) . . ?
O4 Ba1 O2 91.52(5) . . ?
O6 Ba1 O2 139.13(5) . . ?
O3 Ba1 O2 132.18(5) . . ?
N5 Ba2 N7 99.92(5) . . ?
N5 Ba2 O9 142.52(5) . . ?
N7 Ba2 O9 109.14(5) . . ?
N5 Ba2 N8 122.95(5) . . ?
N7 Ba2 N8 28.03(5) . . ?
O9 Ba2 N8 81.37(5) . . ?
N5 Ba2 O10 105.45(5) . . ?
N7 Ba2 O10 149.56(5) . . ?
O9 Ba2 O10 57.44(5) . . ?
N8 Ba2 O10 131.60(5) . . ?
N5 Ba2 O7 81.79(5) . . ?
N7 Ba2 O7 75.42(5) . . ?
O9 Ba2 O7 127.62(5) . . ?
N8 Ba2 O7 95.20(5) . . ?
O10 Ba2 O7 91.70(5) . . ?
N5 Ba2 N6 28.15(5) . . ?
N7 Ba2 N6 120.72(5) . . ?
O9 Ba2 N6 130.03(5) . . ?
N8 Ba2 N6 147.82(5) . . ?
O10 Ba2 N6 79.33(5) . . ?
O7 Ba2 N6 72.05(5) . . ?
N5 Ba2 O11 76.41(5) . . ?
N7 Ba2 O11 77.36(5) . . ?
O9 Ba2 O11 87.19(4) . . ?
N8 Ba2 O11 71.49(5) . . ?
O10 Ba2 O11 124.65(4) . . ?
O7 Ba2 O11 141.32(5) . . ?
N6 Ba2 O11 99.74(5) . . ?
N5 Ba2 O8 138.91(5) . . ?
N7 Ba2 O8 79.01(5) . . ?
O9 Ba2 O8 71.48(4) . . ?
N8 Ba2 O8 72.82(5) . . ?
O10 Ba2 O8 70.85(4) . . ?
O7 Ba2 O8 57.94(5) . . ?
N6 Ba2 O8 119.40(5) . . ?
O11 Ba2 O8 140.63(5) . . ?
N5 Ba2 O12 73.38(5) . . ?
N7 Ba2 O12 134.52(5) . . ?
O9 Ba2 O12 69.42(4) . . ?
N8 Ba2 O12 120.80(5) . . ?
O10 Ba2 O12 70.19(4) . . ?
O7 Ba2 O12 143.38(5) . . ?
N6 Ba2 O12 73.40(5) . . ?
O11 Ba2 O12 57.23(4) . . ?
O8 Ba2 O12 135.22(4) . . ?
C7 S1 C4 91.76(13) . . ?
C12 S2 C15 94.2(4) . . ?
C12 S2A C15A 94.2(7) . . ?
C20 S3 C23 95.0(2) . . ?
C20 S3A C23A 97.0(5) . . ?
C28 S4 C31 93.2(2) . . ?
C31A S4A C28 92.5(7) . . ?
C34 O1 C33 110.80(19) . . ?
C34 O1 Ba1 114.44(14) . . ?
C33 O1 Ba1 111.93(14) . . ?
C35 O2 C36 111.5(2) . . ?
C35 O2 Ba1 118.17(15) . . ?
C36 O2 Ba1 126.32(14) . . ?
C38 O3 C37 112.0(2) . . ?
C38 O3 Ba1 116.43(14) . . ?
C37 O3 Ba1 108.43(14) . . ?
C40 O4 C39 112.0(2) . . ?
C40 O4 Ba1 115.44(17) . . ?
C39 O4 Ba1 119.79(14) . . ?
C42 O5 C41 111.1(2) . . ?
C42 O5 Ba1 120.65(15) . . ?
C41 O5 Ba1 127.82(15) . . ?
C43 O6 C44 110.9(2) . . ?
C43 O6 Ba1 109.73(15) . . ?
C44 O6 Ba1 118.30(16) . . ?
C46 O7 C45 112.4(2) . . ?
C46 O7 Ba2 120.76(14) . . ?
C45 O7 Ba2 125.07(16) . . ?
C47 O8 C48 110.51(18) . . ?
C47 O8 Ba2 108.63(13) . . ?
C48 O8 Ba2 117.00(13) . . ?
C50 O9 C49 112.86(18) . . ?
C50 O9 Ba2 119.36(14) . . ?
C49 O9 Ba2 113.40(14) . . ?
C52 O10 C51 111.89(18) . . ?
C52 O10 Ba2 112.86(14) . . ?
C51 O10 Ba2 118.69(13) . . ?
C54 O11 C53 110.58(18) . . ?
C54 O11 Ba2 121.76(13) . . ?
C53 O11 Ba2 125.64(13) . . ?
C55 O12 C56 110.03(18) . . ?
C55 O12 Ba2 109.93(12) . . ?
C56 O12 Ba2 115.45(14) . . ?
C1 N1 N2 108.21(18) . . ?
C1 N1 Ba1 173.65(15) . . ?
N2 N1 Ba1 77.90(11) . . ?
C3 N2 N1 106.85(18) . . ?
C3 N2 Ba1 177.78(16) . . ?
N1 N2 Ba1 73.67(11) . . ?
C9 N3 N4 108.10(18) . . ?
C9 N3 Ba1 172.31(15) . . ?
N4 N3 Ba1 79.28(11) . . ?
C11 N4 N3 107.02(18) . . ?
C11 N4 Ba1 177.42(16) . . ?
N3 N4 Ba1 72.59(11) . . ?
C17 N5 N6 108.08(18) . . ?
C17 N5 Ba2 171.14(15) . . ?
N6 N5 Ba2 80.74(12) . . ?
C19 N6 N5 106.87(18) . . ?
C19 N6 Ba2 177.46(15) . . ?
N5 N6 Ba2 71.12(11) . . ?
C25 N7 N8 108.52(18) . . ?
C25 N7 Ba2 170.97(15) . . ?
N8 N7 Ba2 78.84(11) . . ?
C27 N8 N7 106.88(18) . . ?
C27 N8 Ba2 174.56(15) . . ?
N7 N8 Ba2 73.12(11) . . ?
N1 C1 C2 109.8(2) . . ?
N1 C1 C4 121.2(2) . . ?
C2 C1 C4 128.8(2) . . ?
C3 C2 C1 103.5(2) . . ?
N2 C3 C2 111.6(2) . . ?
N2 C3 C8 120.0(2) . . ?
C2 C3 C8 128.4(2) . . ?
C5 C4 C1 127.7(2) . . ?
C5 C4 S1 111.25(17) . . ?
C1 C4 S1 120.96(17) . . ?
C4 C5 C6 111.0(2) . . ?
C7 C6 C5 113.7(2) . . ?
C6 C7 S1 112.3(2) . . ?
F1 C8 F3 106.8(2) . . ?
F1 C8 F2 106.2(2) . . ?
F3 C8 F2 104.7(2) . . ?
F1 C8 C3 111.9(2) . . ?
F3 C8 C3 113.3(2) . . ?
F2 C8 C3 113.3(2) . . ?
N3 C9 C10 110.2(2) . . ?
N3 C9 C12 121.7(2) . . ?
C10 C9 C12 128.2(2) . . ?
C11 C10 C9 103.52(19) . . ?
N4 C11 C10 111.2(2) . . ?
N4 C11 C16 121.2(2) . . ?
C10 C11 C16 127.6(2) . . ?
C13 C12 C9 122.9(7) . . ?
C13 C12 C13A 116.4(9) . . ?
C9 C12 C13A 120.6(6) . . ?
C13 C12 S2 112.3(7) . . ?
C9 C12 S2 124.7(2) . . ?
C13A C12 S2 4.6(7) . . ?
C13 C12 S2A 3.9(10) . . ?
C9 C12 S2A 126.2(4) . . ?
C13A C12 S2A 113.2(7) . . ?
S2 C12 S2A 109.1(3) . . ?
C12 C13 C14 111.5(12) . . ?
C14A C13A C12 104.0(9) . . ?
C15 C14 C13 111.1(10) . . ?
C15A C14A C13A 117.5(12) . . ?
C14 C15 S2 110.8(8) . . ?
C14A C15A S2A 111.0(10) . . ?
F4 C16 F5 105.7(2) . . ?
F4 C16 F6 106.5(2) . . ?
F5 C16 F6 104.2(2) . . ?
F4 C16 C11 112.4(2) . . ?
F5 C16 C11 113.2(2) . . ?
F6 C16 C11 114.1(2) . . ?
N5 C17 C18 109.82(19) . . ?
N5 C17 C20 120.5(2) . . ?
C18 C17 C20 129.5(2) . . ?
C19 C18 C17 103.8(2) . . ?
N6 C19 C18 111.4(2) . . ?
N6 C19 C24 120.8(2) . . ?
C18 C19 C24 127.7(2) . . ?
C21 C20 C17 122.6(4) . . ?
C21 C20 C21A 118.8(6) . . ?
C17 C20 C21A 118.5(5) . . ?
C21 C20 S3A 11.5(6) . . ?
C17 C20 S3A 129.9(3) . . ?
C21A C20 S3A 111.3(6) . . ?
C21 C20 S3 112.7(4) . . ?
C17 C20 S3 124.7(2) . . ?
C21A C20 S3 6.6(6) . . ?
S3A C20 S3 104.9(3) . . ?
C20 C21 C22 106.8(6) . . ?
C22A C21A C20 105.8(9) . . ?
C23 C22 C21 115.2(6) . . ?
C23A C22A C21A 116.1(10) . . ?
C22 C23 S3 110.0(4) . . ?
C22A C23A S3A 109.7(8) . . ?
F7 C24 F8 106.5(2) . . ?
F7 C24 F9 106.2(2) . . ?
F8 C24 F9 104.7(2) . . ?
F7 C24 C19 112.0(2) . . ?
F8 C24 C19 113.9(2) . . ?
F9 C24 C19 113.0(2) . . ?
N7 C25 C26 109.7(2) . . ?
N7 C25 C28 121.4(2) . . ?
C26 C25 C28 128.9(2) . . ?
C27 C26 C25 103.7(2) . . ?
N8 C27 C26 111.2(2) . . ?
N8 C27 C32 120.5(2) . . ?
C26 C27 C32 128.3(2) . . ?
C29 C28 C25 129.2(5) . . ?
C29 C28 C29A 104.8(7) . . ?
C25 C28 C29A 123.3(5) . . ?
C29 C28 S4 109.5(5) . . ?
C25 C28 S4 121.35(17) . . ?
C29A C28 S4 19.9(5) . . ?
C29 C28 S4A 8.5(6) . . ?
C25 C28 S4A 120.9(3) . . ?
C29A C28 S4A 111.9(5) . . ?
S4 C28 S4A 117.8(3) . . ?
C28 C29 C30 115.2(6) . . ?
C30A C29A C28 101.8(9) . . ?
C31 C30 C29 110.6(6) . . ?
C31A C30A C29A 118.0(12) . . ?
C30 C31 S4 111.2(5) . . ?
C30A C31A S4A 111.7(11) . . ?
F11 C32 F10 106.3(2) . . ?
F11 C32 F12 104.1(2) . . ?
F10 C32 F12 105.1(2) . . ?
F11 C32 C27 114.5(2) . . ?
F10 C32 C27 112.6(2) . . ?
F12 C32 C27 113.3(2) . . ?
O1 C34 C35 109.5(2) . . ?
O2 C35 C34 109.2(2) . . ?
O3 C38 C39 108.4(2) . . ?
O4 C39 C38 108.3(2) . . ?
O5 C42 C43 112.8(2) . . ?
O6 C43 C42 113.5(3) . . ?
O7 C46 C47 109.8(2) . . ?
O8 C47 C46 110.3(2) . . ?
O9 C50 C51 108.42(19) . . ?
O10 C51 C50 107.80(19) . . ?
O11 C54 C55 109.38(19) . . ?
O12 C55 C54 109.78(19) . . ?

loop_
_geom_bond_atom_site_label_1
_geom_bond_atom_site_label_2
_geom_bond_distance
_geom_bond_site_symmetry_2
_geom_bond_publ_flag
Ba1 N1 2.7446(18) . ?
Ba1 N3 2.7596(18) . ?
Ba1 N2 2.7964(18) . ?
Ba1 N4 2.8417(18) . ?
Ba1 O5 2.8562(16) . ?
Ba1 O1 2.8725(15) . ?
Ba1 O4 2.8844(16) . ?
Ba1 O6 2.9103(16) . ?
Ba1 O3 2.9166(17) . ?
Ba1 O2 2.9392(17) . ?
Ba2 N5 2.7356(19) . ?
Ba2 N7 2.7667(18) . ?
Ba2 O9 2.8104(15) . ?
Ba2 N8 2.8366(18) . ?
Ba2 O10 2.8460(15) . ?
Ba2 O7 2.8495(16) . ?
Ba2 N6 2.8535(19) . ?
Ba2 O11 2.8733(14) . ?
Ba2 O8 2.9360(15) . ?
Ba2 O12 2.9736(15) . ?
S1 C7 1.707(3) . ?
S1 C4 1.716(2) . ?
S2 C12 1.654(3) . ?
S2 C15 1.718(8) . ?
S2A C12 1.659(6) . ?
S2A C15A 1.685(9) . ?
S3 C20 1.654(3) . ?
S3 C23 1.683(5) . ?
S3A C20 1.610(6) . ?
S3A C23A 1.679(9) . ?
S4 C28 1.695(3) . ?
S4 C31 1.700(5) . ?
S4A C31A 1.682(10) . ?
S4A C28 1.698(5) . ?
F1 C8 1.329(3) . ?
F2 C8 1.338(3) . ?
F3 C8 1.336(3) . ?
F4 C16 1.323(3) . ?
F5 C16 1.327(3) . ?
F6 C16 1.329(3) . ?
F7 C24 1.324(3) . ?
F8 C24 1.335(3) . ?
F9 C24 1.340(3) . ?
F10 C32 1.326(3) . ?
F11 C32 1.316(3) . ?
F12 C32 1.333(3) . ?
O1 C34 1.422(3) . ?
O1 C33 1.436(3) . ?
O2 C35 1.421(3) . ?
O2 C36 1.427(3) . ?
O3 C38 1.418(3) . ?
O3 C37 1.422(3) . ?
O4 C40 1.420(3) . ?
O4 C39 1.430(3) . ?
O5 C42 1.406(3) . ?
O5 C41 1.421(3) . ?
O6 C43 1.414(3) . ?
O6 C44 1.421(3) . ?
O7 C46 1.413(3) . ?
O7 C45 1.429(3) . ?
O8 C47 1.421(3) . ?
O8 C48 1.427(3) . ?
O9 C50 1.416(3) . ?
O9 C49 1.422(3) . ?
O10 C52 1.422(3) . ?
O10 C51 1.423(3) . ?
O11 C54 1.426(3) . ?
O11 C53 1.427(3) . ?
O12 C55 1.429(3) . ?
O12 C56 1.431(3) . ?
N1 C1 1.353(3) . ?
N1 N2 1.361(3) . ?
N2 C3 1.344(3) . ?
N3 C9 1.345(3) . ?
N3 N4 1.363(3) . ?
N4 C11 1.344(3) . ?
N5 C17 1.350(3) . ?
N5 N6 1.364(2) . ?
N6 C19 1.336(3) . ?
N7 C25 1.348(3) . ?
N7 N8 1.359(3) . ?
N8 C27 1.343(3) . ?
C1 C2 1.391(3) . ?
C1 C4 1.456(3) . ?
C2 C3 1.377(3) . ?
C3 C8 1.478(3) . ?
C4 C5 1.395(3) . ?
C5 C6 1.417(3) . ?
C6 C7 1.342(4) . ?
C9 C10 1.389(3) . ?
C9 C12 1.452(3) . ?
C10 C11 1.380(3) . ?
C11 C16 1.468(3) . ?
C12 C13 1.360(11) . ?
C12 C13A 1.485(9) . ?
C13 C14 1.485(15) . ?
C13A C14A 1.460(10) . ?
C14 C15 1.354(11) . ?
C14A C15A 1.332(9) . ?
C17 C18 1.381(3) . ?
C17 C20 1.447(3) . ?
C18 C19 1.377(3) . ?
C19 C24 1.475(3) . ?
C20 C21 1.420(7) . ?
C20 C21A 1.489(10) . ?
C21 C22 1.472(7) . ?
C21A C22A 1.458(9) . ?
C22 C23 1.347(6) . ?
C22A C23A 1.336(9) . ?
C25 C26 1.388(3) . ?
C25 C28 1.455(3) . ?
C26 C27 1.379(3) . ?
C27 C32 1.470(4) . ?
C28 C29 1.349(8) . ?
C28 C29A 1.507(9) . ?
C29 C30 1.408(10) . ?
C29A C30A 1.479(9) . ?
C30 C31 1.365(8) . ?
C30A C31A 1.329(10) . ?
C34 C35 1.490(4) . ?
C38 C39 1.482(4) . ?
C42 C43 1.422(4) . ?
C46 C47 1.483(4) . ?
C50 C51 1.489(4) . ?
C54 C55 1.493(3) . ?
